data_7720200
loop_
_publ_author_name
'Topi&#x107;, Edi'
'Sarjanovi&#x107;, Josipa'
'Kuzman, Dino'
'Cocut, Andrea'
'Hrenar, Tomica'
'Pisk, Jana'
'Vrdoljak, Vi&#x161;nja'

_publ_section_title
;
 Nicotinoyl hydrazone-directed vanadium assemblies: metallosupramolecular
 isomerism, polymorphism, and catalytic oxidation performance.
;
_journal_issue 10
_journal_name_full 'Dalton transactions (Cambridge, England : 2003)'
_journal_page_first 4237
_journal_page_last 4249
_journal_paper_doi 10.1039/d5dt03088a
_journal_volume 55
_journal_year 2026
_chemical_formula_moiety '0.5(C34 H36 N6 O10 V2)'
_chemical_formula_sum 'C17 H18 N3 O5 V'
_chemical_formula_weight 395.28
_chemical_name_systematic
'oxo-n-propoxo-[N''-(2-oxo-3-methoxybenzylidene)nicotinoylhydrazonato]vanadium(v) polymer form beta'
_space_group_crystal_system orthorhombic
_space_group_IT_number 33
_space_group_name_Hall 'P 2c -2n'
_space_group_name_H-M_alt 'P n a 21'
_atom_sites_solution_hydrogens geom
_audit_creation_date 2025-09-08
_audit_creation_method
;
Olex2 1.5
(compiled 2025.07.13 svn.rb7424aed for OlexSys, GUI svn.r7314)
;
_audit_update_record
;
2025-12-22 deposited with the CCDC.	2026-02-17 downloaded from the CCDC.
;
_cell_angle_alpha 90
_cell_angle_beta 90
_cell_angle_gamma 90
_cell_formula_units_Z 8
_cell_length_a 16.1589(5)
_cell_length_b 7.4570(2)
_cell_length_c 30.2326(7)
_cell_measurement_reflns_used 4533
_cell_measurement_temperature 296(2)
_cell_measurement_theta_max 75.5430
_cell_measurement_theta_min 2.9250
_cell_volume 3642.94(17)
_computing_cell_refinement 'CrysAlisPro 1.171.41.93a (Rigaku OD, 2020)'
_computing_data_collection 'CrysAlisPro 1.171.41.93a (Rigaku OD, 2020)'
_computing_data_reduction 'CrysAlisPro 1.171.41.93a (Rigaku OD, 2020)'
_computing_molecular_graphics 'Olex2 1.5 (Dolomanov et al., 2009)'
_computing_publication_material 'Olex2 1.5 (Dolomanov et al., 2009)'
_computing_structure_refinement 'SHELXL 2019/3 (Sheldrick, 2015)'
_computing_structure_solution 'ShelXT (Sheldrick, 2015)'
_diffrn_ambient_environment air
_diffrn_ambient_temperature 296(2)
_diffrn_detector 'Hybrid Pixel Array Detector'
_diffrn_detector_area_resol_mean 10.0000
_diffrn_detector_type HyPix
_diffrn_measured_fraction_theta_full 0.998
_diffrn_measured_fraction_theta_max 0.956
_diffrn_measurement_details
;
List of Runs (angles in degrees, time in seconds):

  # Type    Start    End  Width  t~exp~   \w     \q     \k     \f   Frames
#--------------------------------------------------------------------------
  1  \w   -106.00 -79.00   0.50    8.00    --  -46.93-156.00  -2.00   54
  2  \w    -71.00 -12.00   0.50    8.00    --  -46.93 121.00-122.00  118
  3  \w     57.00  82.00   0.50    8.00    --   46.93-156.00  -2.00   50
  4  \w   -123.00 -98.00   0.50   32.00    --  -86.25-156.00  -2.00   50
  5  \w    -73.00 -48.00   0.50   32.00    --  -86.25 121.00-122.00   50
  6  \w     51.00 125.00   0.50   32.00    --  106.38-156.00  -2.00  148
  7  \w    103.00 128.00   0.50   32.00    --  106.38 121.00-122.00   50
  8  \w   -119.00 -94.00   0.50    8.00    --  -46.93 -77.00 -90.00   50
  9  \w   -115.00 -89.00   0.50    8.00    --  -46.93 -77.00 -30.00   52
 10  \w   -119.00 -92.00   0.50    8.00    --  -46.93 -77.00 -60.00   54
 11  \w   -119.00 -90.00   0.50    8.00    --  -46.93 -77.00   0.00   58
 12  \w   -117.00 -92.00   0.50    8.00    --  -46.93 -77.00-120.00   50
 13  \w   -126.00 -90.00   0.50   32.00    --  -86.25 -99.00-120.00   72
 14  \w    -43.00 -18.00   0.50   32.00    --  -86.25  38.00  60.00   50
 15  \w    -43.00 -13.00   0.50   32.00    --  -86.25  38.00 -90.00   60
 16  \w    104.00 141.00   0.50   32.00    --  106.38 125.00 -60.00   74
 17  \w     34.00  59.00   0.50   32.00    --  106.38 -57.00  30.00   50
 18  \w     35.00  66.00   0.50   32.00    --  106.38 -57.00-150.00   62
 19  \w     34.00  59.00   0.50   32.00    --  106.38 -57.00 120.00   50
 20  \w     41.00  85.00   0.50   32.00    --  106.38 -77.00-150.00   88
 21  \w    100.00 178.00   0.50   32.00    --  106.38  19.00  60.00  156
 22  \w    146.00 177.00   0.50   32.00    --  106.38 125.00 -60.00   62
 23  \w     34.00  59.00   0.50   32.00    --  106.38 -57.00-180.00   50
;
_diffrn_measurement_device 'four-circle diffractometer'
_diffrn_measurement_device_type 'XtaLAB Synergy, Dualflex, HyPix'
_diffrn_measurement_method '\w scans'
_diffrn_orient_matrix_type 'CrysAlisPro convention (1999,Acta A55,543-557)'
_diffrn_orient_matrix_UB_11 0.0284198000
_diffrn_orient_matrix_UB_12 -0.0146134000
_diffrn_orient_matrix_UB_13 -0.0485182000
_diffrn_orient_matrix_UB_21 -0.0900189000
_diffrn_orient_matrix_UB_22 -0.0346008000
_diffrn_orient_matrix_UB_23 -0.0144351000
_diffrn_orient_matrix_UB_31 -0.0132496000
_diffrn_orient_matrix_UB_32 0.2031257000
_diffrn_orient_matrix_UB_33 -0.0059672000
_diffrn_radiation_monochromator mirror
_diffrn_radiation_probe x-ray
_diffrn_radiation_type CuK\a
_diffrn_radiation_wavelength 1.54184
_diffrn_reflns_av_R_equivalents 0.0535
_diffrn_reflns_av_unetI/netI 0.0542
_diffrn_reflns_Laue_measured_fraction_full 0.998
_diffrn_reflns_Laue_measured_fraction_max 0.956
_diffrn_reflns_limit_h_max 20
_diffrn_reflns_limit_h_min -20
_diffrn_reflns_limit_k_max 9
_diffrn_reflns_limit_k_min -5
_diffrn_reflns_limit_l_max 38
_diffrn_reflns_limit_l_min -35
_diffrn_reflns_number 17864
_diffrn_reflns_point_group_measured_fraction_full 0.885
_diffrn_reflns_point_group_measured_fraction_max 0.819
_diffrn_reflns_theta_full 67.684
_diffrn_reflns_theta_max 77.291
_diffrn_reflns_theta_min 5.475
_diffrn_source 'micro-focus sealed X-ray tube'
_diffrn_source_type 'PhotonJet (Cu) X-ray Source'
_exptl_absorpt_coefficient_mu 4.849
_exptl_absorpt_correction_T_max 0.840
_exptl_absorpt_correction_T_min 0.620
_exptl_absorpt_correction_type analytical
_exptl_absorpt_process_details
;
CrysAlisPro 1.171.41.93a (Rigaku Oxford Diffraction, 2020)
Analytical numeric absorption correction using a multifaceted crystal
model based on expressions derived by R.C. Clark & J.S. Reid.
(Clark, R. C. & Reid, J. S. (1995). Acta Cryst. A51, 887-897)
Empirical absorption correction using spherical harmonics,
implemented in SCALE3 ABSPACK scaling algorithm.
;
_exptl_crystal_colour yellow
_exptl_crystal_colour_primary yellow
_exptl_crystal_density_diffrn 1.441
_exptl_crystal_description plate
_exptl_crystal_F_000 1632
_exptl_crystal_size_max 0.14
_exptl_crystal_size_mid 0.06
_exptl_crystal_size_min 0.04
_refine_diff_density_max 0.802
_refine_diff_density_min -0.436
_refine_diff_density_rms 0.080
_refine_ls_abs_structure_details
;
 Refined as an inversion twin.
;
_refine_ls_abs_structure_Flack 0.384(15)
_refine_ls_extinction_method none
_refine_ls_goodness_of_fit_ref 1.025
_refine_ls_hydrogen_treatment constr
_refine_ls_matrix_type full
_refine_ls_number_parameters 468
_refine_ls_number_reflns 6342
_refine_ls_number_restraints 56
_refine_ls_restrained_S_all 1.034
_refine_ls_R_factor_all 0.0949
_refine_ls_R_factor_gt 0.0677
_refine_ls_shift/su_max 0.000
_refine_ls_shift/su_mean 0.000
_refine_ls_structure_factor_coef Fsqd
_refine_ls_weighting_details 'w=1/[\s^2^(Fo^2^)+(0.1182P)^2^+1.5547P] where P=(Fo^2^+2Fc^2^)/3'
_refine_ls_weighting_scheme calc
_refine_ls_wR_factor_gt 0.1712
_refine_ls_wR_factor_ref 0.1933
_reflns_Friedel_coverage 0.679
_reflns_Friedel_fraction_full 0.766
_reflns_Friedel_fraction_max 0.675
_reflns_number_gt 4636
_reflns_number_total 6342
_reflns_threshold_expression 'I > 2\s(I)'
_cod_data_source_file d5dt03088a2.cif
_cod_data_source_block 3beta
_cod_depositor_comments 'Adding full bibliography for 7720194--7720204.cif.'
_cod_database_code 7720200
_shelx_shelxl_version_number 2019/3
_chemical_oxdiff_formula 'V2 C32 N6 O12'
_chemical_oxdiff_usercomment ' '
_shelx_space_group_comment
;
The symmetry employed for this shelxl refinement is uniquely defined
by the following loop, which should always be used as a source of
symmetry information in preference to the above space-group names.
They are only intended as comments.
;
_shelx_estimated_absorpt_t_max 0.830
_shelx_estimated_absorpt_t_min 0.550
_olex2_refinement_description
;
1. Twinned data refinement
 Scales: 0.615(15)
 0.385(15)
2. Fixed Uiso
 At 1.2 times of:
  All C(H) groups, All C(H,H) groups
 At 1.5 times of:
  All C(H,H,H) groups
3. Restrained distances
 O4A-C15A
 1.5 with sigma of 0.02
 C15A-O4A
 1.5 with sigma of 0.02
 C15-O4
 1.5 with sigma of 0.02
 H17A-O4A
 2.97 with sigma of 0.02
 C17A-C15A
 2.54 with sigma of 0.04
 C17A-C16A \\sim C16A-C15A
 with sigma of 0.02
4. Rigid bond restraints
 O4, C15, C16, C17
 with sigma for 1-2 distances of 0.01 and sigma for 1-3 distances of 0.01
 O4A, C15A, C16A, C17A
 with sigma for 1-2 distances of 0.01 and sigma for 1-3 distances of 0.01
5. Uiso/Uaniso restraints and constraints
C17A \\sim C16A \\sim C15A: within 2A with sigma of 0.04 and sigma for terminal
atoms of 0.08 within 2A
O4 \\sim C15 \\sim C16 \\sim C17: within 2A with sigma of 0.04 and sigma for
terminal atoms of 0.08 within 2A
6. Rigid body (RIGU) restrains
 C17A, C16A, C15A
 with sigma for 1-2 distances of 0.004 and sigma for 1-3 distances of 0.004
7.a Free rotating group:
 C17A(C16A,C15A), C17(C16,C15)
7.b Secondary CH2 refined with riding coordinates:
 C16A(H16A,H16B), C15A(H15A,H15B), C16(H16C,H16D), C15(H15C,H15D)
7.c Aromatic/amide H refined with riding coordinates:
 C13A(H13A), C10A(H10A), C2(H2), C11(H11), C12A(H12A), C10(H10), C11A(H11A),
 C8A(H8A), C6(H6), C13(H13), C12(H12), C7(H7), C2A(H2A), C7A(H7A), C8(H8),
 C6A(H6A)
7.d Idealised Me refined as rotating group:
 C14(H14A,H14B,H14C), C14A(H14D,H14E,H14F), C17A(H17A,H17B,H17C), C17(H17D,
 H17E,H17F)
;
_olex2_submission_special_instructions 'No special instructions were received'
_oxdiff_exptl_absorpt_empirical_details
;
Empirical correction (ABSPACK) includes:
- Absorption correction using spherical harmonics
- Frame scaling
- Detector area scaling
;
_oxdiff_exptl_absorpt_empirical_full_max 1.498
_oxdiff_exptl_absorpt_empirical_full_min 0.773

loop_
_space_group_symop_operation_xyz
'x, y, z'
'-x, -y, z+1/2'
'x+1/2, -y+1/2, z'
'-x+1/2, y+1/2, z+1/2'

loop_
_atom_site_label
_atom_site_type_symbol
_atom_site_fract_x
_atom_site_fract_y
_atom_site_fract_z
_atom_site_U_iso_or_equiv
_atom_site_adp_type
_atom_site_occupancy
_atom_site_site_symmetry_order
_atom_site_calc_flag
_atom_site_refinement_flags_posn
_atom_site_refinement_flags_adp
_atom_site_refinement_flags_occupancy
_atom_site_disorder_assembly
_atom_site_disorder_group
V1 V 0.49719(9) 0.5956(2) 0.61190(5) 0.0504(4) Uani 1 1 d . . . . .
V1A V 0.26230(9) 0.1032(2) 0.39007(5) 0.0504(4) Uani 1 1 d . . . . .
O1A O 0.2528(4) 0.0391(9) 0.45283(18) 0.0481(14) Uani 1 1 d . . . . .
O4 O 0.5510(5) 0.7985(10) 0.6075(3) 0.0704(19) Uani 1 1 d D U . . .
O1 O 0.5079(4) 0.5389(9) 0.5487(2) 0.0509(15) Uani 1 1 d . . . . .
O2A O 0.3237(4) 0.1440(9) 0.33905(19) 0.0544(15) Uani 1 1 d . . . . .
O2 O 0.4332(4) 0.6333(9) 0.6620(2) 0.0569(16) Uani 1 1 d . . . . .
O3 O 0.4101(7) 0.7418(11) 0.7443(3) 0.080(3) Uani 1 1 d . . . . .
N3 N 0.3837(5) 0.2622(10) 0.4223(3) 0.049(2) Uani 1 1 d . . . . .
N2 N 0.4145(5) 0.3851(10) 0.6009(2) 0.0467(17) Uani 1 1 d . . . . .
O5 O 0.5663(5) 0.4682(11) 0.6318(3) 0.0703(19) Uani 1 1 d . . . . .
N1A N 0.3531(5) -0.1745(12) 0.4418(2) 0.0520(18) Uani 1 1 d . . . . .
O3A O 0.3404(6) 0.2570(11) 0.2586(3) 0.078(3) Uani 1 1 d . . . . .
O5A O 0.1920(4) -0.0263(13) 0.3703(2) 0.073(2) Uani 1 1 d . . . . .
N2A N 0.3450(5) -0.1066(10) 0.3991(2) 0.0482(17) Uani 1 1 d . . . . .
C1A C 0.3012(5) -0.0857(11) 0.4673(3) 0.0423(18) Uani 1 1 d . . . . .
N1 N 0.4096(5) 0.3207(12) 0.5578(2) 0.0527(18) Uani 1 1 d . . . . .
N3A N 0.3724(5) -0.2439(10) 0.5775(3) 0.049(2) Uani 1 1 d . . . . .
C9A C 0.3006(5) -0.1226(12) 0.5149(3) 0.0457(19) Uani 1 1 d . . . . .
C9 C 0.4603(6) 0.3807(12) 0.4850(3) 0.0471(19) Uani 1 1 d . . . . .
O4A O 0.2100(5) 0.3073(13) 0.3953(3) 0.083(2) Uani 1 1 d D U . . .
C13A C 0.2378(6) -0.0645(14) 0.5426(3) 0.057(2) Uani 1 1 d . . . . .
H13A H 0.192174 -0.004373 0.531042 0.068 Uiso 1 1 calc R U . . .
C10A C 0.3678(6) -0.2101(15) 0.5346(3) 0.049(2) Uani 1 1 d . . . . .
H10A H 0.411429 -0.246392 0.516564 0.059 Uiso 1 1 calc R U . . .
C2 C 0.3748(7) 0.2996(16) 0.6312(3) 0.059(2) Uani 1 1 d . . . . .
H2 H 0.347724 0.194965 0.622737 0.071 Uiso 1 1 calc R U . . .
C11 C 0.4474(6) 0.3224(13) 0.3966(3) 0.053(2) Uani 1 1 d . . . . .
H11 H 0.443539 0.306645 0.366173 0.063 Uiso 1 1 calc R U . . .
C1 C 0.4596(5) 0.4128(13) 0.5332(3) 0.049(2) Uani 1 1 d . . . . .
C12A C 0.2437(6) -0.0970(16) 0.5876(3) 0.065(3) Uani 1 1 d . . . . .
H12A H 0.202685 -0.057521 0.606875 0.078 Uiso 1 1 calc R U . . .
C10 C 0.3913(6) 0.2929(14) 0.4657(3) 0.050(2) Uani 1 1 d . . . . .
H10 H 0.349002 0.254440 0.484311 0.060 Uiso 1 1 calc R U . . .
C11A C 0.3114(6) -0.1889(14) 0.6033(3) 0.054(2) Uani 1 1 d . . . . .
H11A H 0.314477 -0.213420 0.633397 0.065 Uiso 1 1 calc R U . . .
C8A C 0.4316(10) -0.2458(16) 0.2918(5) 0.081(4) Uani 1 1 d . . . . .
H8A H 0.455943 -0.352308 0.301097 0.097 Uiso 1 1 calc R U . . .
C3A C 0.3893(7) -0.1353(14) 0.3230(3) 0.061(3) Uani 1 1 d . . . . .
C4A C 0.3601(5) 0.0292(13) 0.3106(3) 0.048(2) Uani 1 1 d . . . . .
C4 C 0.3975(6) 0.5201(15) 0.6903(3) 0.054(2) Uani 1 1 d . . . . .
C5 C 0.3832(6) 0.5743(15) 0.7342(3) 0.058(2) Uani 1 1 d . . . . .
C6 C 0.3456(8) 0.4599(18) 0.7631(4) 0.074(3) Uani 1 1 d . . . . .
H6 H 0.338647 0.493050 0.792513 0.089 Uiso 1 1 calc R U . . .
C13 C 0.5225(7) 0.4412(16) 0.4579(3) 0.062(2) Uani 1 1 d . . . . .
H13 H 0.567253 0.504794 0.469215 0.075 Uiso 1 1 calc R U . . .
C12 C 0.5165(6) 0.4044(15) 0.4131(3) 0.059(2) Uani 1 1 d . . . . .
H12 H 0.559577 0.435515 0.394173 0.071 Uiso 1 1 calc R U . . .
C5A C 0.3715(6) 0.0883(15) 0.2668(3) 0.061(2) Uani 1 1 d . . . . .
C14 C 0.3954(11) 0.806(2) 0.7869(4) 0.100(5) Uani 1 1 d . . . . .
H14A H 0.413125 0.928690 0.788823 0.150 Uiso 1 1 calc R U . . .
H14B H 0.425689 0.735027 0.807848 0.150 Uiso 1 1 calc R U . . .
H14C H 0.337337 0.798698 0.793282 0.150 Uiso 1 1 calc R U . . .
C3 C 0.3688(7) 0.3505(14) 0.6759(3) 0.057(2) Uani 1 1 d . . . . .
C7 C 0.3181(10) 0.297(2) 0.7489(5) 0.092(4) Uani 1 1 d . . . . .
H7 H 0.289368 0.223951 0.768488 0.110 Uiso 1 1 calc R U . . .
C2A C 0.3863(7) -0.1940(17) 0.3691(3) 0.061(2) Uani 1 1 d . . . . .
H2A H 0.414721 -0.297266 0.377267 0.074 Uiso 1 1 calc R U . . .
C7A C 0.4367(11) -0.198(2) 0.2494(4) 0.100(5) Uani 1 1 d . . . . .
H7A H 0.456884 -0.277128 0.228313 0.120 Uiso 1 1 calc R U . . .
C8 C 0.3316(10) 0.2364(18) 0.7063(5) 0.083(4) Uani 1 1 d . . . . .
H8 H 0.315957 0.121110 0.698072 0.099 Uiso 1 1 calc R U . . .
C6A C 0.4107(9) -0.0229(19) 0.2369(3) 0.084(4) Uani 1 1 d . . . . .
H6A H 0.420147 0.017119 0.208189 0.101 Uiso 1 1 calc R U . . .
C14A C 0.3535(12) 0.324(3) 0.2146(4) 0.119(7) Uani 1 1 d . . . . .
H14D H 0.315578 0.266970 0.194661 0.178 Uiso 1 1 calc R U . . .
H14E H 0.409262 0.298953 0.205584 0.178 Uiso 1 1 calc R U . . .
H14F H 0.344425 0.451373 0.214214 0.178 Uiso 1 1 calc R U . . .
C17A C 0.0789(15) 0.585(4) 0.3936(14) 0.34(2) Uani 1 1 d DG U . A 2
H17A H 0.107751 0.618360 0.367091 0.504 Uiso 1 1 calc DR U . A 2
H17B H 0.039709 0.676448 0.401164 0.504 Uiso 1 1 calc R U . A 2
H17C H 0.050321 0.473580 0.388802 0.504 Uiso 1 1 calc R U . A 2
C16A C 0.1411(13) 0.562(3) 0.4314(9) 0.235(14) Uani 1 1 d DG U . . .
H16A H 0.153173 0.678729 0.444064 0.281 Uiso 1 1 calc R U . A 2
H16B H 0.116539 0.488483 0.454352 0.281 Uiso 1 1 calc R U . A 2
C15A C 0.2218(11) 0.475(2) 0.4159(11) 0.229(14) Uani 1 1 d DG U . A 2
H15A H 0.249068 0.555478 0.395207 0.275 Uiso 1 1 calc R U . A 2
H15B H 0.258119 0.459961 0.441117 0.275 Uiso 1 1 calc R U . A 2
C17 C 0.6886(11) 1.087(4) 0.6034(13) 0.32(2) Uani 1 1 d G U . B 3
H17D H 0.742368 1.058221 0.591822 0.483 Uiso 1 1 calc R U . B 3
H17E H 0.678958 1.017706 0.629773 0.483 Uiso 1 1 calc R U . B 3
H17F H 0.686073 1.212046 0.610367 0.483 Uiso 1 1 calc R U . B 3
C16 C 0.6225(11) 1.041(3) 0.5689(8) 0.216(12) Uani 1 1 d G U . . .
H16C H 0.609713 1.148092 0.551965 0.260 Uiso 1 1 calc R U . B 3
H16D H 0.644251 0.951980 0.548708 0.260 Uiso 1 1 calc R U . B 3
C15 C 0.5431(9) 0.970(2) 0.5901(8) 0.156(8) Uani 1 1 d DG U . B 3
H15C H 0.526393 1.050900 0.613582 0.188 Uiso 1 1 calc R U . B 3
H15D H 0.499547 0.969106 0.568070 0.188 Uiso 1 1 calc R U . B 3

loop_
_atom_site_aniso_label
_atom_site_aniso_U_11
_atom_site_aniso_U_22
_atom_site_aniso_U_33
_atom_site_aniso_U_23
_atom_site_aniso_U_13
_atom_site_aniso_U_12
V1 0.0544(8) 0.0613(9) 0.0355(7) 0.0003(8) -0.0031(6) -0.0145(7)
V1A 0.0543(8) 0.0666(10) 0.0303(6) 0.0002(8) -0.0037(6) 0.0135(7)
O1A 0.048(3) 0.064(4) 0.033(3) 0.001(3) 0.000(2) 0.001(3)
O4 0.069(4) 0.075(4) 0.067(5) -0.001(4) -0.003(4) -0.016(4)
O1 0.051(3) 0.061(4) 0.040(3) -0.001(3) 0.000(2) -0.009(3)
O2A 0.068(4) 0.060(4) 0.035(3) -0.004(3) 0.001(3) 0.006(3)
O2 0.078(4) 0.060(4) 0.033(3) 0.001(3) -0.002(3) -0.015(3)
O3 0.123(8) 0.082(7) 0.035(5) -0.009(3) 0.018(4) -0.010(5)
N3 0.069(5) 0.049(5) 0.029(4) -0.005(3) 0.006(4) 0.005(3)
N2 0.058(4) 0.046(4) 0.036(4) 0.003(3) -0.005(3) -0.011(3)
O5 0.069(5) 0.085(5) 0.057(4) 0.005(4) -0.016(3) -0.004(4)
N1A 0.057(4) 0.059(5) 0.040(4) 0.006(4) -0.002(3) 0.013(4)
O3A 0.106(7) 0.088(7) 0.041(5) 0.014(3) 0.007(4) 0.010(4)
O5A 0.058(4) 0.113(6) 0.046(4) -0.005(4) -0.013(3) 0.000(4)
N2A 0.056(4) 0.056(4) 0.032(4) 0.000(3) -0.002(3) 0.001(3)
C1A 0.044(4) 0.046(5) 0.037(4) -0.002(4) -0.007(3) -0.002(4)
N1 0.070(5) 0.052(5) 0.036(4) -0.005(3) 0.000(3) -0.007(4)
N3A 0.062(5) 0.052(5) 0.034(4) 0.006(3) 0.001(4) 0.003(3)
C9A 0.050(5) 0.047(5) 0.040(4) 0.005(4) 0.000(3) -0.013(4)
C9 0.054(5) 0.051(5) 0.036(4) 0.002(4) 0.004(3) 0.005(4)
O4A 0.080(5) 0.122(6) 0.046(4) -0.013(5) -0.006(4) 0.053(5)
C13A 0.049(5) 0.077(6) 0.045(5) 0.007(4) 0.005(4) 0.003(5)
C10A 0.055(5) 0.063(5) 0.031(4) 0.008(4) -0.003(4) 0.007(5)
C2 0.068(6) 0.061(6) 0.048(5) 0.006(5) -0.002(4) -0.019(5)
C11 0.063(5) 0.057(5) 0.038(5) 0.004(4) 0.009(4) -0.001(4)
C1 0.050(5) 0.057(5) 0.040(4) -0.002(4) -0.002(3) -0.003(4)
C12A 0.055(5) 0.090(8) 0.050(5) 0.004(5) 0.013(4) 0.007(6)
C10 0.057(5) 0.058(5) 0.036(4) -0.003(4) 0.007(4) 0.003(5)
C11A 0.058(5) 0.070(6) 0.035(4) 0.013(4) 0.005(3) -0.009(5)
C8A 0.124(11) 0.073(9) 0.046(7) -0.008(5) 0.018(7) 0.032(7)
C3A 0.076(7) 0.067(6) 0.041(4) -0.006(4) 0.010(4) 0.015(5)
C4A 0.050(5) 0.062(5) 0.032(4) -0.006(4) 0.008(3) 0.002(4)
C4 0.056(5) 0.075(7) 0.032(4) 0.012(4) 0.000(3) 0.001(5)
C5 0.060(6) 0.070(7) 0.045(5) 0.002(5) 0.002(4) 0.010(5)
C6 0.088(8) 0.089(8) 0.046(5) 0.008(6) 0.015(5) 0.004(6)
C13 0.054(5) 0.084(7) 0.048(5) -0.006(5) -0.003(4) 0.003(5)
C12 0.053(5) 0.079(7) 0.045(5) -0.004(5) 0.012(4) 0.003(5)
C5A 0.067(6) 0.080(7) 0.035(4) 0.000(5) 0.006(4) 0.004(5)
C14 0.150(14) 0.097(10) 0.052(7) -0.020(7) 0.005(8) 0.017(10)
C3 0.069(6) 0.061(6) 0.041(4) 0.009(4) 0.001(4) -0.007(4)
C7 0.110(11) 0.100(10) 0.065(8) 0.031(8) 0.032(7) -0.006(9)
C2A 0.080(7) 0.061(6) 0.043(5) -0.003(5) 0.006(5) 0.016(6)
C7A 0.137(13) 0.116(11) 0.047(7) -0.016(7) 0.023(7) 0.042(10)
C8 0.108(10) 0.078(9) 0.061(8) 0.008(6) 0.017(7) -0.015(7)
C6A 0.122(10) 0.094(9) 0.036(5) -0.006(5) 0.028(6) 0.004(8)
C14A 0.172(17) 0.134(13) 0.050(7) 0.036(9) 0.032(9) 0.064(12)
C17A 0.18(2) 0.15(2) 0.67(6) -0.04(4) -0.12(4) -0.038(19)
C16A 0.141(17) 0.104(14) 0.46(4) -0.09(2) 0.02(2) 0.028(13)
C15A 0.143(16) 0.084(12) 0.46(5) -0.054(17) 0.051(19) 0.015(11)
C17 0.16(2) 0.16(2) 0.65(7) 0.00(4) -0.11(3) -0.039(19)
C16 0.154(16) 0.137(16) 0.36(3) 0.144(19) -0.011(18) -0.035(14)
C15 0.112(11) 0.095(10) 0.26(2) 0.068(13) -0.021(12) -0.032(10)

loop_
_atom_type_symbol
_atom_type_description
_atom_type_scat_dispersion_real
_atom_type_scat_dispersion_imag
_atom_type_scat_source
C C 0.0181 0.0091 'International Tables Vol C Tables 4.2.6.8 and 6.1.1.4'
H H 0.0000 0.0000 'International Tables Vol C Tables 4.2.6.8 and 6.1.1.4'
N N 0.0311 0.0180 'International Tables Vol C Tables 4.2.6.8 and 6.1.1.4'
O O 0.0492 0.0322 'International Tables Vol C Tables 4.2.6.8 and 6.1.1.4'
V V 0.0687 2.1097 'International Tables Vol C Tables 4.2.6.8 and 6.1.1.4'

loop_
_exptl_crystal_face_index_h
_exptl_crystal_face_index_k
_exptl_crystal_face_index_l
_exptl_crystal_face_perp_dist
0 1 0 0.0648
0 -1 0 0.0775
-1 0 -1 0.0319
1 0 1 0.0145
1 0 -2 0.0342
-1 0 2 0.0076

loop_
_geom_angle_atom_site_label_1
_geom_angle_atom_site_label_2
_geom_angle_atom_site_label_3
_geom_angle
_geom_angle_site_symmetry_1
_geom_angle_site_symmetry_3
_geom_angle_publ_flag
O4 V1 O1 94.0(4) . . ?
O4 V1 O2 102.0(4) . . ?
O4 V1 N2 162.9(3) . . ?
O1 V1 N2 74.9(3) . . ?
O2 V1 O1 151.1(3) . . ?
O2 V1 N2 83.5(3) . . ?
O5 V1 O4 101.3(4) . . ?
O5 V1 O1 100.3(4) . . ?
O5 V1 O2 100.0(4) . . ?
O5 V1 N2 93.5(4) . . ?
O1A V1A N3 78.4(3) . . ?
O1A V1A N2A 75.0(3) . . ?
O2A V1A O1A 152.1(3) . . ?
O2A V1A N3 80.0(3) . . ?
O2A V1A N2A 83.6(3) . . ?
O5A V1A O1A 99.0(3) . . ?
O5A V1A O2A 99.6(3) . . ?
O5A V1A N3 171.4(4) . . ?
O5A V1A N2A 92.9(4) . . ?
O5A V1A O4A 102.4(4) . . ?
N2A V1A N3 78.5(3) . . ?
O4A V1A O1A 95.0(3) . . ?
O4A V1A O2A 100.9(4) . . ?
O4A V1A N3 86.1(4) . . ?
O4A V1A N2A 162.9(3) . . ?
C1A O1A V1A 117.1(5) . . ?
C15 O4 V1 141.2(9) . . ?
C1 O1 V1 116.8(5) . . ?
C4A O2A V1A 131.2(6) . . ?
C4 O2 V1 131.9(7) . . ?
C5 O3 C14 118.1(10) . . ?
C11 N3 V1A 121.8(7) . . ?
C10 N3 V1A 122.6(7) . . ?
C10 N3 C11 115.6(9) . . ?
N1 N2 V1 116.4(6) . . ?
C2 N2 V1 125.4(7) . . ?
C2 N2 N1 117.8(8) . . ?
C1A N1A N2A 107.5(7) . . ?
C5A O3A C14A 115.5(10) . . ?
N1A N2A V1A 117.0(5) . . ?
C2A N2A V1A 128.1(6) . . ?
C2A N2A N1A 114.6(8) . . ?
O1A C1A N1A 123.3(7) . . ?
O1A C1A C9A 117.6(7) . . ?
N1A C1A C9A 119.0(7) . . ?
C1 N1 N2 108.7(7) . . ?
C11A N3A C10A 118.5(9) . . ?
C13A C9A C1A 122.6(8) . . ?
C13A C9A C10A 117.4(8) . . ?
C10A C9A C1A 119.9(8) . . ?
C10 C9 C1 118.3(8) . . ?
C13 C9 C1 122.8(9) . . ?
C13 C9 C10 118.8(8) . . ?
C15A O4A V1A 138.3(10) . . ?
C9A C13A H13A 120.4 . . ?
C9A C13A C12A 119.1(9) . . ?
C12A C13A H13A 120.4 . . ?
N3A C10A C9A 123.2(9) . . ?
N3A C10A H10A 118.4 . . ?
C9A C10A H10A 118.4 . . ?
N2 C2 H2 117.2 . . ?
N2 C2 C3 125.6(10) . . ?
C3 C2 H2 117.2 . . ?
N3 C11 H11 118.1 . . ?
N3 C11 C12 123.7(9) . . ?
C12 C11 H11 118.1 . . ?
O1 C1 C9 117.8(8) . . ?
N1 C1 O1 123.1(8) . . ?
N1 C1 C9 119.0(8) . . ?
C13A C12A H12A 120.7 . . ?
C11A C12A C13A 118.7(9) . . ?
C11A C12A H12A 120.7 . . ?
N3 C10 C9 123.7(9) . . ?
N3 C10 H10 118.2 . . ?
C9 C10 H10 118.2 . . ?
N3A C11A C12A 123.1(9) . . ?
N3A C11A H11A 118.5 . . ?
C12A C11A H11A 118.5 . . ?
C3A C8A H8A 119.7 . . ?
C7A C8A H8A 119.7 . . ?
C7A C8A C3A 120.6(12) . . ?
C8A C3A C2A 118.3(10) . . ?
C4A C3A C8A 120.1(10) . . ?
C4A C3A C2A 121.3(9) . . ?
O2A C4A C3A 123.0(8) . . ?
O2A C4A C5A 117.3(9) . . ?
C3A C4A C5A 119.6(8) . . ?
O2 C4 C5 119.6(10) . . ?
O2 C4 C3 120.8(8) . . ?
C5 C4 C3 119.5(9) . . ?
O3 C5 C4 115.2(9) . . ?
O3 C5 C6 125.0(10) . . ?
C6 C5 C4 119.9(11) . . ?
C5 C6 H6 120.0 . . ?
C7 C6 C5 120.0(11) . . ?
C7 C6 H6 120.0 . . ?
C9 C13 H13 121.1 . . ?
C9 C13 C12 117.9(10) . . ?
C12 C13 H13 121.1 . . ?
C11 C12 C13 120.1(9) . . ?
C11 C12 H12 119.9 . . ?
C13 C12 H12 119.9 . . ?
O3A C5A C4A 114.0(9) . . ?
O3A C5A C6A 126.7(10) . . ?
C6A C5A C4A 119.2(11) . . ?
O3 C14 H14A 109.5 . . ?
O3 C14 H14B 109.5 . . ?
O3 C14 H14C 109.5 . . ?
H14A C14 H14B 109.5 . . ?
H14A C14 H14C 109.5 . . ?
H14B C14 H14C 109.5 . . ?
C2 C3 C4 120.9(9) . . ?
C8 C3 C2 120.0(11) . . ?
C8 C3 C4 119.1(10) . . ?
C6 C7 H7 118.9 . . ?
C6 C7 C8 122.3(11) . . ?
C8 C7 H7 118.9 . . ?
N2A C2A C3A 122.1(10) . . ?
N2A C2A H2A 119.0 . . ?
C3A C2A H2A 119.0 . . ?
C8A C7A H7A 120.5 . . ?
C8A C7A C6A 119.0(11) . . ?
C6A C7A H7A 120.5 . . ?
C3 C8 H8 120.5 . . ?
C7 C8 C3 119.0(13) . . ?
C7 C8 H8 120.5 . . ?
C5A C6A C7A 120.8(10) . . ?
C5A C6A H6A 119.6 . . ?
C7A C6A H6A 119.6 . . ?
O3A C14A H14D 109.5 . . ?
O3A C14A H14E 109.5 . . ?
O3A C14A H14F 109.5 . . ?
H14D C14A H14E 109.5 . . ?
H14D C14A H14F 109.5 . . ?
H14E C14A H14F 109.5 . . ?
H17A C17A H17B 109.5 . . ?
H17A C17A H17C 109.5 . . ?
H17B C17A H17C 109.5 . . ?
C16A C17A H17A 109.5 . . ?
C16A C17A H17B 109.5 . . ?
C16A C17A H17C 109.5 . . ?
C17A C16A H16A 109.2 . . ?
C17A C16A H16B 109.2 . . ?
H16A C16A H16B 107.9 . . ?
C15A C16A C17A 112.1 . . ?
C15A C16A H16A 109.2 . . ?
C15A C16A H16B 109.2 . . ?
O4A C15A C16A 113.3(13) . . ?
O4A C15A H15A 108.9 . . ?
O4A C15A H15B 108.9 . . ?
C16A C15A H15A 108.9 . . ?
C16A C15A H15B 108.9 . . ?
H15A C15A H15B 107.7 . . ?
H17D C17 H17E 109.5 . . ?
H17D C17 H17F 109.5 . . ?
H17E C17 H17F 109.5 . . ?
C16 C17 H17D 109.5 . . ?
C16 C17 H17E 109.5 . . ?
C16 C17 H17F 109.5 . . ?
C17 C16 H16C 109.2 . . ?
C17 C16 H16D 109.2 . . ?
H16C C16 H16D 107.9 . . ?
C15 C16 C17 112.1 . . ?
C15 C16 H16C 109.2 . . ?
C15 C16 H16D 109.2 . . ?
O4 C15 C16 113.7(13) . . ?
O4 C15 H15C 108.8 . . ?
O4 C15 H15D 108.8 . . ?
C16 C15 H15C 108.8 . . ?
C16 C15 H15D 108.8 . . ?
H15C C15 H15D 107.7 . . ?

loop_
_geom_bond_atom_site_label_1
_geom_bond_atom_site_label_2
_geom_bond_distance
_geom_bond_site_symmetry_2
_geom_bond_publ_flag
V1 O4 1.750(7) . ?
V1 O1 1.964(6) . ?
V1 O2 1.857(7) . ?
V1 N2 2.088(7) . ?
V1 O5 1.585(8) . ?
V1A O1A 1.963(6) . ?
V1A O2A 1.859(6) . ?
V1A N3 2.491(9) . ?
V1A O5A 1.606(8) . ?
V1A N2A 2.076(7) . ?
V1A O4A 1.748(8) . ?
O1A C1A 1.293(10) . ?
O4 C15 1.387(15) . ?
O1 C1 1.308(11) . ?
O2A C4A 1.350(10) . ?
O2 C4 1.331(11) . ?
O3 C5 1.358(14) . ?
O3 C14 1.394(14) . ?
N3 C11 1.366(12) . ?
N3 C10 1.337(13) . ?
N2 N1 1.392(9) . ?
N2 C2 1.285(12) . ?
N1A N2A 1.395(9) . ?
N1A C1A 1.316(11) . ?
O3A C5A 1.377(13) . ?
O3A C14A 1.438(14) . ?
N2A C2A 1.299(12) . ?
C1A C9A 1.466(11) . ?
N1 C1 1.295(12) . ?
N3A C10A 1.326(13) . ?
N3A C11A 1.321(13) . ?
C9A C13A 1.384(13) . ?
C9A C10A 1.399(13) . ?
C9 C1 1.476(11) . ?
C9 C10 1.419(14) . ?
C9 C13 1.374(14) . ?
O4A C15A 1.412(15) . ?
C13A H13A 0.9300 . ?
C13A C12A 1.388(14) . ?
C10A H10A 0.9300 . ?
C2 H2 0.9300 . ?
C2 C3 1.408(14) . ?
C11 H11 0.9300 . ?
C11 C12 1.367(14) . ?
C12A H12A 0.9300 . ?
C12A C11A 1.375(15) . ?
C10 H10 0.9300 . ?
C11A H11A 0.9300 . ?
C8A H8A 0.9300 . ?
C8A C3A 1.427(15) . ?
C8A C7A 1.334(19) . ?
C3A C4A 1.367(14) . ?
C3A C2A 1.463(13) . ?
C4A C5A 1.406(12) . ?
C4 C5 1.407(13) . ?
C4 C3 1.415(15) . ?
C5 C6 1.365(15) . ?
C6 H6 0.9300 . ?
C6 C7 1.36(2) . ?
C13 H13 0.9300 . ?
C13 C12 1.385(13) . ?
C12 H12 0.9300 . ?
C5A C6A 1.381(15) . ?
C14 H14A 0.9600 . ?
C14 H14B 0.9600 . ?
C14 H14C 0.9600 . ?
C3 C8 1.389(16) . ?
C7 H7 0.9300 . ?
C7 C8 1.38(2) . ?
C2A H2A 0.9300 . ?
C7A H7A 0.9300 . ?
C7A C6A 1.42(2) . ?
C8 H8 0.9300 . ?
C6A H6A 0.9300 . ?
C14A H14D 0.9600 . ?
C14A H14E 0.9600 . ?
C14A H14F 0.9600 . ?
C17A H17A 0.9600 . ?
C17A H17B 0.9600 . ?
C17A H17C 0.9600 . ?
C17A C16A 1.5307 . ?
C16A H16A 0.9700 . ?
C16A H16B 0.9700 . ?
C16A C15A 1.5301 . ?
C15A H15A 0.9700 . ?
C15A H15B 0.9700 . ?
C17 H17D 0.9600 . ?
C17 H17E 0.9600 . ?
C17 H17F 0.9600 . ?
C17 C16 1.5307 . ?
C16 H16C 0.9700 . ?
C16 H16D 0.9700 . ?
C16 C15 1.5301 . ?
C15 H15C 0.9700 . ?
C15 H15D 0.9700 . ?

loop_
_geom_torsion_atom_site_label_1
_geom_torsion_atom_site_label_2
_geom_torsion_atom_site_label_3
_geom_torsion_atom_site_label_4
_geom_torsion
_geom_torsion_site_symmetry_1
_geom_torsion_site_symmetry_2
_geom_torsion_site_symmetry_3
_geom_torsion_site_symmetry_4
_geom_torsion_publ_flag
V1 O4 C15 C16 -139.4(14) . . . . ?
V1 O1 C1 N1 -3.6(12) . . . . ?
V1 O1 C1 C9 173.8(6) . . . . ?
V1 O2 C4 C5 152.8(7) . . . . ?
V1 O2 C4 C3 -31.5(13) . . . . ?
V1 N2 N1 C1 -0.8(10) . . . . ?
V1 N2 C2 C3 11.5(17) . . . . ?
V1A O1A C1A N1A -2.9(11) . . . . ?
V1A O1A C1A C9A 174.1(5) . . . . ?
V1A O2A C4A C3A -29.5(13) . . . . ?
V1A O2A C4A C5A 153.7(7) . . . . ?
V1A N3 C11 C12 -177.5(8) . . . . ?
V1A N3 C10 C9 179.0(7) . . . . ?
V1A N2A C2A C3A 9.9(17) . . . . ?
V1A O4A C15A C16A -147.1(15) . . . . ?
O1A V1A O2A C4A 75.9(10) . . . . ?
O1A V1A O4A C15A 66(2) . . . . ?
O1A C1A C9A C13A 16.6(12) . . . . ?
O1A C1A C9A C10A -159.4(8) . . . . ?
O4 V1 O2 C4 -157.6(8) . . . . ?
O1 V1 O4 C15 69.8(19) . . . . ?
O1 V1 O2 C4 80.3(10) . . . . ?
O2A V1A O4A C15A -91(2) . . . . ?
O2A C4A C5A O3A -2.2(13) . . . . ?
O2A C4A C5A C6A 178.1(10) . . . . ?
O2 V1 O4 C15 -86.0(19) . . . . ?
O2 C4 C5 O3 -1.7(14) . . . . ?
O2 C4 C5 C6 179.0(10) . . . . ?
O2 C4 C3 C2 -2.0(15) . . . . ?
O2 C4 C3 C8 -179.7(11) . . . . ?
O3 C5 C6 C7 177.5(13) . . . . ?
N3 V1A O2A C4A 115.8(8) . . . . ?
N3 V1A O4A C15A -12(2) . . . . ?
N3 C11 C12 C13 -4.2(16) . . . . ?
N2 V1 O4 C15 21(3) . . . . ?
N2 V1 O2 C4 38.8(8) . . . . ?
N2 N1 C1 O1 2.8(13) . . . . ?
N2 N1 C1 C9 -174.6(8) . . . . ?
N2 C2 C3 C4 9.4(18) . . . . ?
N2 C2 C3 C8 -173.0(12) . . . . ?
O5 V1 O4 C15 171.1(19) . . . . ?
O5 V1 O2 C4 -53.6(9) . . . . ?
N1A N2A C2A C3A -176.1(10) . . . . ?
N1A C1A C9A C13A -166.3(9) . . . . ?
N1A C1A C9A C10A 17.8(13) . . . . ?
O3A C5A C6A C7A -177.3(14) . . . . ?
O5A V1A O2A C4A -55.5(8) . . . . ?
O5A V1A O4A C15A 167(2) . . . . ?
N2A V1A O2A C4A 36.4(8) . . . . ?
N2A V1A O4A C15A 13(3) . . . . ?
N2A N1A C1A O1A 0.8(12) . . . . ?
N2A N1A C1A C9A -176.2(7) . . . . ?
C1A N1A N2A V1A 1.6(9) . . . . ?
C1A N1A N2A C2A -173.1(9) . . . . ?
C1A C9A C13A C12A -176.8(9) . . . . ?
C1A C9A C10A N3A 178.3(9) . . . . ?
N1 N2 C2 C3 -176.3(10) . . . . ?
C9A C13A C12A C11A -1.1(16) . . . . ?
C9 C13 C12 C11 4.8(16) . . . . ?
O4A V1A O2A C4A -160.2(8) . . . . ?
C13A C9A C10A N3A 2.1(15) . . . . ?
C13A C12A C11A N3A 1.8(17) . . . . ?
C10A N3A C11A C12A -0.5(15) . . . . ?
C10A C9A C13A C12A -0.7(14) . . . . ?
C2 N2 N1 C1 -173.8(9) . . . . ?
C2 C3 C8 C7 -172.9(14) . . . . ?
C11 N3 C10 C9 -0.4(14) . . . . ?
C1 C9 C10 N3 177.5(9) . . . . ?
C1 C9 C13 C12 -179.5(9) . . . . ?
C10 N3 C11 C12 1.9(14) . . . . ?
C10 C9 C1 O1 -158.9(9) . . . . ?
C10 C9 C1 N1 18.7(14) . . . . ?
C10 C9 C13 C12 -3.4(15) . . . . ?
C11A N3A C10A C9A -1.5(15) . . . . ?
C8A C3A C4A O2A -176.2(11) . . . . ?
C8A C3A C4A C5A 0.5(17) . . . . ?
C8A C3A C2A N2A -176.0(12) . . . . ?
C8A C7A C6A C5A -8(3) . . . . ?
C3A C8A C7A C6A 10(3) . . . . ?
C3A C4A C5A O3A -179.1(10) . . . . ?
C3A C4A C5A C6A 1.2(16) . . . . ?
C4A C3A C2A N2A 10.6(18) . . . . ?
C4A C5A C6A C7A 2(2) . . . . ?
C4 C5 C6 C7 -3.3(18) . . . . ?
C4 C3 C8 C7 5(2) . . . . ?
C5 C4 C3 C2 173.6(10) . . . . ?
C5 C4 C3 C8 -4.0(16) . . . . ?
C5 C6 C7 C8 4(2) . . . . ?
C6 C7 C8 C3 -5(2) . . . . ?
C13 C9 C1 O1 17.3(14) . . . . ?
C13 C9 C1 N1 -165.2(10) . . . . ?
C13 C9 C10 N3 1.2(15) . . . . ?
C14 O3 C5 C4 177.9(11) . . . . ?
C14 O3 C5 C6 -2.8(18) . . . . ?
C3 C4 C5 O3 -177.5(10) . . . . ?
C3 C4 C5 C6 3.3(15) . . . . ?
C2A C3A C4A O2A -3.0(16) . . . . ?
C2A C3A C4A C5A 173.7(11) . . . . ?
C7A C8A C3A C4A -6(2) . . . . ?
C7A C8A C3A C2A -179.5(15) . . . . ?
C14A O3A C5A C4A 177.9(13) . . . . ?
C14A O3A C5A C6A -2(2) . . . . ?
C17A C16A C15A O4A -57(3) . . . . ?
C17 C16 C15 O4 -71(3) . . . . ?

loop_
_twin_individual_id
_twin_individual_mass_fraction_refined
1 0.615(15)
2 0.385(15)

loop_
_exptl_oxdiff_crystal_face_indexfrac_h
_exptl_oxdiff_crystal_face_indexfrac_k
_exptl_oxdiff_crystal_face_indexfrac_l
_exptl_oxdiff_crystal_face_x
_exptl_oxdiff_crystal_face_y
_exptl_oxdiff_crystal_face_z
-0.0001 1.0002 0.0009 -0.0147 -0.0346 0.2032
0.0001 -1.0002 -0.0009 0.0147 0.0346 -0.2032
-0.9998 -0.0000 -1.0004 0.0201 0.1044 0.0192
0.9998 0.0000 1.0004 -0.0201 -0.1044 -0.0192
0.9988 0.0002 -1.9997 0.1254 -0.0611 -0.0013
-0.9988 -0.0002 1.9997 -0.1254 0.0611 0.0013
